data_1552069
loop_
_publ_author_name
'Gang Liu'
'Morgan E. Shirley'
'Khoi N. Van'
'Rae Lynn McFarlin'
'Daniel Romo'

_publ_section_title
;
 Rapid assembly of complex cyclopentanes employing chiral,
 alpha,beta-unsaturated acylammonium intermediates
;
_journal_name_full 'Nature Chemistry'
_journal_page_first 1049
_journal_page_last 1057
_journal_paper_doi 10.1038/nchem.1788
_journal_volume 5
_journal_year 2013
_chemical_formula_sum 'C13 H16 O6'
_chemical_formula_weight 268.26
_space_group_IT_number 14
_space_group_name_Hall '-P 2yn'
_space_group_name_H-M_alt 'P 1 21/n 1'
_symmetry_cell_setting monoclinic
_symmetry_space_group_name_H-M 'P 1 21/n 1'
_atom_sites_solution_hydrogens geom
_atom_sites_solution_primary direct
_atom_sites_solution_secondary difmap
_cell_angle_alpha 90.00
_cell_angle_beta 98.045(2)
_cell_angle_gamma 90.00
_cell_formula_units_Z 4
_cell_length_a 7.7457(16)
_cell_length_b 12.057(3)
_cell_length_c 14.063(3)
_cell_measurement_reflns_used 5699
_cell_measurement_temperature 150(2)
_cell_measurement_theta_max 27.43
_cell_measurement_theta_min 2.23
_cell_volume 1300.4(5)
_computing_cell_refinement
; 
  APEX-II(BRUKER-NONIUS, 2003) 
;
_computing_data_collection 'APEX-II (BRUKER-NONIUS, 2003)'
_computing_data_reduction APEX-II
_computing_molecular_graphics Olex2
_computing_publication_material 'Bruker SHELXTL'
_computing_structure_refinement 'SHELXL-97 (Sheldrick, 2008)'
_computing_structure_solution 'SHELXS-97 (Sheldrick, 2008)'
_diffrn_ambient_temperature 150(2)
_diffrn_measured_fraction_theta_full 0.993
_diffrn_measured_fraction_theta_max 0.993
_diffrn_measurement_device_type 'APEX II'
_diffrn_measurement_method 'omega scans'
_diffrn_radiation_monochromator graphite
_diffrn_radiation_source 'fine-focus sealed tube'
_diffrn_radiation_type MoK\a
_diffrn_radiation_wavelength 0.71073
_diffrn_reflns_av_R_equivalents 0.0252
_diffrn_reflns_av_sigmaI/netI 0.0189
_diffrn_reflns_limit_h_max 9
_diffrn_reflns_limit_h_min -9
_diffrn_reflns_limit_k_max 15
_diffrn_reflns_limit_k_min -15
_diffrn_reflns_limit_l_max 18
_diffrn_reflns_limit_l_min -18
_diffrn_reflns_number 13565
_diffrn_reflns_theta_full 27.49
_diffrn_reflns_theta_max 27.49
_diffrn_reflns_theta_min 2.23
_diffrn_standards_decay_% 0
_diffrn_standards_interval_count 0
_diffrn_standards_number 0
_exptl_absorpt_coefficient_mu 0.109
_exptl_absorpt_correction_T_max 0.9881
_exptl_absorpt_correction_T_min 0.9806
_exptl_absorpt_correction_type multi-scan
_exptl_absorpt_process_details 'SADABS; (Sheldrick, 2006)'
_exptl_crystal_colour colorless
_exptl_crystal_density_diffrn 1.370
_exptl_crystal_density_method 'not measured'
_exptl_crystal_description block
_exptl_crystal_F_000 568
_exptl_crystal_size_max 0.18
_exptl_crystal_size_mid 0.17
_exptl_crystal_size_min 0.11
_refine_diff_density_max 0.329
_refine_diff_density_min -0.174
_refine_diff_density_rms 0.040
_refine_ls_extinction_method none
_refine_ls_goodness_of_fit_ref 1.050
_refine_ls_hydrogen_treatment constr
_refine_ls_matrix_type full
_refine_ls_number_parameters 174
_refine_ls_number_reflns 2950
_refine_ls_number_restraints 0
_refine_ls_restrained_S_all 1.050
_refine_ls_R_factor_all 0.0420
_refine_ls_R_factor_gt 0.0360
_refine_ls_shift/su_max 0.000
_refine_ls_shift/su_mean 0.000
_refine_ls_structure_factor_coef Fsqd
_refine_ls_weighting_details 'calc w=1/[\s^2^(Fo^2^)+(0.0499P)^2^+0.3848P] where P=(Fo^2^+2Fc^2^)/3'
_refine_ls_weighting_scheme calc
_refine_ls_wR_factor_gt 0.0952
_refine_ls_wR_factor_ref 0.1003
_reflns_number_gt 2554
_reflns_number_total 2950
_reflns_threshold_expression >2sigma(I)
_cod_data_source_file nchem.1788-s7.cif
_cod_data_source_block drb
_cod_depositor_comments
;
The following automatic conversions were performed:

data item '_symmetry_cell_setting' value 'Monoclinic' was changed to
'monoclinic' in accordance with the built-in table derived from the
CIF Core dictionary named 'cif_core.dic' version 2.4.5 last updated
on 2014-11-21.

Automatic conversion script
Id: cif_fix_values 6909 2019-04-08 15:41:33Z antanas 
;
_cod_original_sg_symbol_H-M P2(1)/n
_cod_database_code 1552069

loop_
_symmetry_equiv_pos_as_xyz
'x, y, z'
'-x+1/2, y+1/2, -z+1/2'
'-x, -y, -z'
'x-1/2, -y-1/2, z-1/2'

loop_
_atom_site_label
_atom_site_type_symbol
_atom_site_fract_x
_atom_site_fract_y
_atom_site_fract_z
_atom_site_U_iso_or_equiv
_atom_site_adp_type
_atom_site_occupancy
_atom_site_symmetry_multiplicity
_atom_site_calc_flag
_atom_site_refinement_flags
_atom_site_disorder_assembly
_atom_site_disorder_group
C1 C 0.28772(18) 0.44448(11) 0.17365(9) 0.0318(3) Uani 1 1 d . . .
C2 C 0.33006(15) 0.43455(10) 0.28187(8) 0.0252(2) Uani 1 1 d . . .
H2 H 0.3061 0.3600 0.3084 0.030 Uiso 1 1 calc R . .
C3 C 0.18212(15) 0.51949(10) 0.28231(8) 0.0235(2) Uani 1 1 d . . .
C4 C 0.26570(14) 0.62755(9) 0.32207(8) 0.0207(2) Uani 1 1 d . . .
H4 H 0.2181 0.6916 0.2814 0.025 Uiso 1 1 calc R . .
C5 C 0.20426(16) 0.63364(10) 0.42081(8) 0.0273(3) Uani 1 1 d . . .
H5A H 0.2702 0.5817 0.4669 0.033 Uiso 1 1 calc R . .
H5B H 0.2153 0.7098 0.4474 0.033 Uiso 1 1 calc R . .
C6 C 0.01308(17) 0.59902(11) 0.39697(9) 0.0325(3) Uani 1 1 d . . .
H6A H -0.0581 0.6595 0.3639 0.039 Uiso 1 1 calc R . .
H6B H -0.0361 0.5780 0.4557 0.039 Uiso 1 1 calc R . .
C7 C 0.02105(16) 0.49886(11) 0.33049(10) 0.0328(3) Uani 1 1 d . . .
H7A H 0.0325 0.4289 0.3677 0.039 Uiso 1 1 calc R . .
H7B H -0.0849 0.4948 0.2823 0.039 Uiso 1 1 calc R . .
C8 C 0.49808(15) 0.48918(10) 0.32858(8) 0.0245(2) Uani 1 1 d . . .
H8A H 0.5972 0.4675 0.2951 0.029 Uiso 1 1 calc R . .
H8B H 0.5246 0.4674 0.3969 0.029 Uiso 1 1 calc R . .
C9 C 0.46420(14) 0.61533(9) 0.31921(8) 0.0206(2) Uani 1 1 d . . .
C10 C 0.51266(15) 0.66197(9) 0.22499(7) 0.0216(2) Uani 1 1 d . . .
C11 C 0.7411(2) 0.67973(14) 0.13176(10) 0.0407(3) Uani 1 1 d . . .
H11A H 0.6725 0.6489 0.0740 0.061 Uiso 1 1 calc R . .
H11B H 0.8639 0.6592 0.1332 0.061 Uiso 1 1 calc R . .
H11C H 0.7303 0.7607 0.1311 0.061 Uiso 1 1 calc R . .
C12 C 0.56732(15) 0.67917(10) 0.40245(8) 0.0243(2) Uani 1 1 d . . .
C13 C 0.6744(2) 0.85579(13) 0.45347(11) 0.0474(4) Uani 1 1 d . . .
H13A H 0.6762 0.9321 0.4296 0.071 Uiso 1 1 calc R . .
H13B H 0.7943 0.8293 0.4709 0.071 Uiso 1 1 calc R . .
H13C H 0.6138 0.8538 0.5101 0.071 Uiso 1 1 calc R . .
O1 O 0.34148(16) 0.40995(9) 0.10420(7) 0.0484(3) Uani 1 1 d . . .
O2 O 0.15182(12) 0.51630(8) 0.17538(6) 0.0315(2) Uani 1 1 d . . .
O3 O 0.41871(12) 0.71504(7) 0.16706(6) 0.0301(2) Uani 1 1 d . . .
O4 O 0.67723(11) 0.63593(8) 0.21606(6) 0.0309(2) Uani 1 1 d . . .
O5 O 0.62084(13) 0.63956(8) 0.47898(6) 0.0373(2) Uani 1 1 d . . .
O6 O 0.58395(13) 0.78502(7) 0.37910(6) 0.0337(2) Uani 1 1 d . . .

loop_
_atom_site_aniso_label
_atom_site_aniso_U_11
_atom_site_aniso_U_22
_atom_site_aniso_U_33
_atom_site_aniso_U_23
_atom_site_aniso_U_13
_atom_site_aniso_U_12
C1 0.0425(7) 0.0245(6) 0.0289(6) -0.0058(5) 0.0062(5) -0.0078(5)
C2 0.0319(6) 0.0180(5) 0.0265(6) -0.0002(4) 0.0069(5) -0.0002(4)
C3 0.0265(6) 0.0234(6) 0.0198(5) 0.0010(4) 0.0007(4) -0.0011(4)
C4 0.0236(5) 0.0187(5) 0.0194(5) 0.0015(4) 0.0012(4) 0.0016(4)
C5 0.0323(6) 0.0280(6) 0.0221(5) 0.0000(4) 0.0054(5) 0.0043(5)
C6 0.0299(6) 0.0362(7) 0.0331(7) 0.0071(5) 0.0102(5) 0.0068(5)
C7 0.0262(6) 0.0320(7) 0.0405(7) 0.0048(5) 0.0060(5) -0.0017(5)
C8 0.0256(6) 0.0214(6) 0.0263(6) 0.0055(4) 0.0035(4) 0.0034(4)
C9 0.0244(5) 0.0198(5) 0.0171(5) 0.0021(4) 0.0014(4) 0.0003(4)
C10 0.0277(6) 0.0189(5) 0.0177(5) -0.0009(4) 0.0015(4) -0.0019(4)
C11 0.0443(8) 0.0516(9) 0.0298(7) 0.0124(6) 0.0175(6) 0.0049(7)
C12 0.0243(5) 0.0280(6) 0.0206(5) 0.0011(4) 0.0026(4) -0.0019(4)
C13 0.0644(10) 0.0344(8) 0.0373(8) -0.0097(6) -0.0137(7) -0.0109(7)
O1 0.0705(8) 0.0445(6) 0.0328(5) -0.0146(5) 0.0165(5) -0.0069(5)
O2 0.0401(5) 0.0303(5) 0.0218(4) -0.0021(3) -0.0035(4) -0.0050(4)
O3 0.0352(5) 0.0309(5) 0.0235(4) 0.0081(3) 0.0014(3) 0.0040(4)
O4 0.0298(5) 0.0402(5) 0.0237(4) 0.0095(4) 0.0076(3) 0.0049(4)
O5 0.0441(5) 0.0427(6) 0.0217(4) 0.0070(4) -0.0071(4) -0.0114(4)
O6 0.0478(6) 0.0237(5) 0.0258(4) -0.0026(3) -0.0076(4) -0.0058(4)

loop_
_atom_type_symbol
_atom_type_description
_atom_type_scat_dispersion_real
_atom_type_scat_dispersion_imag
_atom_type_scat_source
C C 0.0033 0.0016 'International Tables Vol C Tables 4.2.6.8 and 6.1.1.4'
H H 0.0000 0.0000 'International Tables Vol C Tables 4.2.6.8 and 6.1.1.4'
O O 0.0106 0.0060 'International Tables Vol C Tables 4.2.6.8 and 6.1.1.4'

loop_
_geom_angle_atom_site_label_1
_geom_angle_atom_site_label_2
_geom_angle_atom_site_label_3
_geom_angle
_geom_angle_site_symmetry_1
_geom_angle_site_symmetry_3
O1 C1 O2 126.57(13) . .
O1 C1 C2 138.19(14) . .
O2 C1 C2 95.23(9) . .
C1 C2 C8 116.78(10) . .
C1 C2 C3 83.96(9) . .
C8 C2 C3 107.61(9) . .
C1 C2 H2 114.8 . .
C8 C2 H2 114.8 . .
C3 C2 H2 114.8 . .
O2 C3 C7 114.97(10) . .
O2 C3 C4 113.01(9) . .
C7 C3 C4 107.99(10) . .
O2 C3 C2 89.48(9) . .
C7 C3 C2 123.44(10) . .
C4 C3 C2 106.98(9) . .
C3 C4 C5 101.74(9) . .
C3 C4 C9 106.30(9) . .
C5 C4 C9 117.60(9) . .
C3 C4 H4 110.2 . .
C5 C4 H4 110.2 . .
C9 C4 H4 110.2 . .
C6 C5 C4 101.68(9) . .
C6 C5 H5A 111.4 . .
C4 C5 H5A 111.4 . .
C6 C5 H5B 111.4 . .
C4 C5 H5B 111.4 . .
H5A C5 H5B 109.3 . .
C5 C6 C7 103.18(10) . .
C5 C6 H6A 111.1 . .
C7 C6 H6A 111.1 . .
C5 C6 H6B 111.1 . .
C7 C6 H6B 111.1 . .
H6A C6 H6B 109.1 . .
C3 C7 C6 104.38(10) . .
C3 C7 H7A 110.9 . .
C6 C7 H7A 110.9 . .
C3 C7 H7B 110.9 . .
C6 C7 H7B 110.9 . .
H7A C7 H7B 108.9 . .
C2 C8 C9 105.32(9) . .
C2 C8 H8A 110.7 . .
C9 C8 H8A 110.7 . .
C2 C8 H8B 110.7 . .
C9 C8 H8B 110.7 . .
H8A C8 H8B 108.8 . .
C12 C9 C10 108.18(9) . .
C12 C9 C8 111.45(9) . .
C10 C9 C8 112.04(9) . .
C12 C9 C4 110.23(9) . .
C10 C9 C4 110.55(9) . .
C8 C9 C4 104.38(9) . .
O3 C10 O4 123.93(10) . .
O3 C10 C9 125.75(11) . .
O4 C10 C9 110.32(9) . .
O4 C11 H11A 109.5 . .
O4 C11 H11B 109.5 . .
H11A C11 H11B 109.5 . .
O4 C11 H11C 109.5 . .
H11A C11 H11C 109.5 . .
H11B C11 H11C 109.5 . .
O5 C12 O6 124.89(11) . .
O5 C12 C9 124.43(11) . .
O6 C12 C9 110.64(9) . .
O6 C13 H13A 109.5 . .
O6 C13 H13B 109.5 . .
H13A C13 H13B 109.5 . .
O6 C13 H13C 109.5 . .
H13A C13 H13C 109.5 . .
H13B C13 H13C 109.5 . .
C1 O2 C3 91.23(9) . .
C10 O4 C11 115.57(10) . .
C12 O6 C13 116.12(10) . .

loop_
_geom_bond_atom_site_label_1
_geom_bond_atom_site_label_2
_geom_bond_distance
_geom_bond_site_symmetry_2
C1 O1 1.1893(16) .
C1 O2 1.3659(17) .
C1 C2 1.5160(17) .
C2 C8 1.5230(17) .
C2 C3 1.5376(16) .
C2 H2 1.0000 .
C3 O2 1.4897(14) .
C3 C7 1.5211(17) .
C3 C4 1.5258(16) .
C4 C5 1.5313(15) .
C4 C9 1.5507(16) .
C4 H4 1.0000 .
C5 C6 1.5299(18) .
C5 H5A 0.9900 .
C5 H5B 0.9900 .
C6 C7 1.534(2) .
C6 H6A 0.9900 .
C6 H6B 0.9900 .
C7 H7A 0.9900 .
C7 H7B 0.9900 .
C8 C9 1.5459(16) .
C8 H8A 0.9900 .
C8 H8B 0.9900 .
C9 C12 1.5294(16) .
C9 C10 1.5336(15) .
C10 O3 1.1986(14) .
C10 O4 1.3357(14) .
C11 O4 1.4469(15) .
C11 H11A 0.9800 .
C11 H11B 0.9800 .
C11 H11C 0.9800 .
C12 O5 1.1973(14) .
C12 O6 1.3284(15) .
C13 O6 1.4519(15) .
C13 H13A 0.9800 .
C13 H13B 0.9800 .
C13 H13C 0.9800 .

loop_
_geom_torsion_atom_site_label_1
_geom_torsion_atom_site_label_2
_geom_torsion_atom_site_label_3
_geom_torsion_atom_site_label_4
_geom_torsion
_geom_torsion_site_symmetry_1
_geom_torsion_site_symmetry_2
_geom_torsion_site_symmetry_3
_geom_torsion_site_symmetry_4
O1 C1 C2 C8 69.7(2) . . . .
O2 C1 C2 C8 -109.12(11) . . . .
O1 C1 C2 C3 176.41(18) . . . .
O2 C1 C2 C3 -2.42(9) . . . .
C1 C2 C3 O2 2.21(8) . . . .
C8 C2 C3 O2 118.43(9) . . . .
C1 C2 C3 C7 122.21(12) . . . .
C8 C2 C3 C7 -121.57(12) . . . .
C1 C2 C3 C4 -111.74(9) . . . .
C8 C2 C3 C4 4.48(12) . . . .
O2 C3 C4 C5 154.29(9) . . . .
C7 C3 C4 C5 25.97(12) . . . .
C2 C3 C4 C5 -108.85(10) . . . .
O2 C3 C4 C9 -82.08(11) . . . .
C7 C3 C4 C9 149.59(9) . . . .
C2 C3 C4 C9 14.77(11) . . . .
C3 C4 C5 C6 -42.88(11) . . . .
C9 C4 C5 C6 -158.49(10) . . . .
C4 C5 C6 C7 44.44(12) . . . .
O2 C3 C7 C6 -126.05(11) . . . .
C4 C3 C7 C6 1.14(13) . . . .
C2 C3 C7 C6 126.75(12) . . . .
C5 C6 C7 C3 -28.01(12) . . . .
C1 C2 C8 C9 70.14(13) . . . .
C3 C2 C8 C9 -21.96(12) . . . .
C2 C8 C9 C12 149.61(9) . . . .
C2 C8 C9 C10 -89.01(11) . . . .
C2 C8 C9 C4 30.65(11) . . . .
C3 C4 C9 C12 -147.86(9) . . . .
C5 C4 C9 C12 -34.77(13) . . . .
C3 C4 C9 C10 92.58(10) . . . .
C5 C4 C9 C10 -154.33(10) . . . .
C3 C4 C9 C8 -28.07(11) . . . .
C5 C4 C9 C8 85.02(11) . . . .
C12 C9 C10 O3 -110.63(13) . . . .
C8 C9 C10 O3 126.12(12) . . . .
C4 C9 C10 O3 10.15(16) . . . .
C12 C9 C10 O4 68.87(12) . . . .
C8 C9 C10 O4 -54.37(12) . . . .
C4 C9 C10 O4 -170.34(9) . . . .
C10 C9 C12 O5 -146.13(12) . . . .
C8 C9 C12 O5 -22.53(16) . . . .
C4 C9 C12 O5 92.89(14) . . . .
C10 C9 C12 O6 35.95(13) . . . .
C8 C9 C12 O6 159.55(10) . . . .
C4 C9 C12 O6 -85.04(12) . . . .
O1 C1 O2 C3 -176.54(14) . . . .
C2 C1 O2 C3 2.49(9) . . . .
C7 C3 O2 C1 -129.58(11) . . . .
C4 C3 O2 C1 105.82(10) . . . .
C2 C3 O2 C1 -2.44(9) . . . .
O3 C10 O4 C11 2.19(18) . . . .
C9 C10 O4 C11 -177.32(11) . . . .
O5 C12 O6 C13 0.0(2) . . . .
C9 C12 O6 C13 177.91(11) . . . .
